data_7115563
loop_
_publ_author_name
'Tomoya Miura'
'Takayuki Nakamuro'
'Kentaro Hiraga'
'Masahiro Murakami'

_publ_section_title
;
 The stereoselective synthesis of alpha-amino aldols starting from
 terminal alkynes
;
_journal_name_full Chem.Commun.
_journal_page_first 10474
_journal_paper_doi 10.1039/C4cc04786A
_journal_volume 50
_journal_year 2014
_chemical_formula_sum 'C27 H31 Br2 N O4 S Si'
_chemical_formula_weight 653.50
_chemical_name_systematic
; 
 ? 
;
_space_group_IT_number 14
_symmetry_cell_setting monoclinic
_symmetry_space_group_name_Hall '-P 2yab'
_symmetry_space_group_name_H-M 'P 1 21/a 1'
_atom_sites_solution_hydrogens geom
_atom_sites_solution_primary direct
_atom_sites_solution_secondary difmap
_audit_creation_method SHELXL-97
_cell_angle_alpha 90.00
_cell_angle_beta 108.1468(7)
_cell_angle_gamma 90.00
_cell_formula_units_Z 8
_cell_length_a 18.9903(5)
_cell_length_b 12.1460(3)
_cell_length_c 26.2415(6)
_cell_measurement_temperature 296(2)
_cell_measurement_theta_max 27.49
_cell_measurement_theta_min 3.12
_cell_volume 5751.7(2)
_computing_cell_refinement PROCESS-AUTO
_computing_data_collection PROCESS-AUTO
_computing_data_reduction 'Yadokari-XG (Wakita, 2000)'
_computing_molecular_graphics 'Yadokari-XG (Wakita, 2000)'
_computing_publication_material 'Yadokari-XG (Wakita, 2000)'
_computing_structure_refinement 'SHELXL-97 (Sheldrick, 1997)'
_computing_structure_solution 'SHELXS-97 (Sheldrick, 1990)'
_diffrn_ambient_temperature 296(2)
_diffrn_measured_fraction_theta_full 0.994
_diffrn_measured_fraction_theta_max 0.994
_diffrn_radiation_monochromator graphite
_diffrn_radiation_source 'fine-focus sealed tube'
_diffrn_radiation_type MoK\a
_diffrn_radiation_wavelength 0.71075
_diffrn_reflns_av_R_equivalents 0.0794
_diffrn_reflns_av_sigmaI/netI 0.0717
_diffrn_reflns_limit_h_max 24
_diffrn_reflns_limit_h_min -24
_diffrn_reflns_limit_k_max 15
_diffrn_reflns_limit_k_min -15
_diffrn_reflns_limit_l_max 28
_diffrn_reflns_limit_l_min -33
_diffrn_reflns_number 53458
_diffrn_reflns_theta_full 27.49
_diffrn_reflns_theta_max 27.49
_diffrn_reflns_theta_min 3.12
_exptl_absorpt_coefficient_mu 2.966
_exptl_absorpt_correction_T_max 0.3187
_exptl_absorpt_correction_T_min 0.2001
_exptl_absorpt_correction_type multi-scan
_exptl_absorpt_process_details
;
    Higashi, T. (1995). Program for Absorption Correction.
    Rigaku Corporation, Tokyo, Japan.
;
_exptl_crystal_density_diffrn 1.509
_exptl_crystal_density_method 'not measured'
_exptl_crystal_F_000 2656
_exptl_crystal_size_max 0.80
_exptl_crystal_size_mid 0.80
_exptl_crystal_size_min 0.50
_refine_diff_density_max 0.877
_refine_diff_density_min -2.055
_refine_diff_density_rms 0.202
_refine_ls_extinction_method none
_refine_ls_goodness_of_fit_ref 1.162
_refine_ls_hydrogen_treatment constr
_refine_ls_matrix_type full
_refine_ls_number_parameters 659
_refine_ls_number_reflns 13126
_refine_ls_number_restraints 0
_refine_ls_restrained_S_all 1.162
_refine_ls_R_factor_all 0.0875
_refine_ls_R_factor_gt 0.0552
_refine_ls_shift/su_max 0.001
_refine_ls_shift/su_mean 0.000
_refine_ls_structure_factor_coef Fsqd
_refine_ls_weighting_details 'calc w=1/[\s^2^(Fo^2^)+(0.0979P)^2^+0.0000P] where P=(Fo^2^+2Fc^2^)/3'
_refine_ls_weighting_scheme calc
_refine_ls_wR_factor_gt 0.1320
_refine_ls_wR_factor_ref 0.1860
_reflns_number_gt 9406
_reflns_number_total 13126
_reflns_threshold_expression >2\s(I)
_cod_data_source_file c4cc04786a2.cif
_cod_data_source_block 1
_cod_original_sg_symbol_Hall -p_2yab
_cod_original_sg_symbol_H-M p_21/a
_cod_database_code 7115563

loop_
_symmetry_equiv_pos_as_xyz
'x, y, z'
'-x+1/2, y+1/2, -z'
'-x, -y, -z'
'x-1/2, -y-1/2, z'

loop_
_atom_site_label
_atom_site_type_symbol
_atom_site_fract_x
_atom_site_fract_y
_atom_site_fract_z
_atom_site_U_iso_or_equiv
_atom_site_adp_type
_atom_site_occupancy
_atom_site_symmetry_multiplicity
_atom_site_calc_flag
_atom_site_refinement_flags
Br1 Br -0.07469(3) 0.55499(4) 0.336728(18) 0.03422(14) Uani 1 1 d .
Br2 Br 0.15075(3) -0.13593(5) -0.212348(18) 0.04239(16) Uani 1 1 d .
Br3 Br 0.06166(3) 0.55440(4) 0.16734(2) 0.04101(15) Uani 1 1 d .
Br4 Br 0.31657(3) -0.14785(5) 0.714168(19) 0.04524(17) Uani 1 1 d .
S5 S 0.07848(5) 0.13661(8) 0.53761(4) 0.0193(2) Uani 1 1 d .
S6 S 0.04071(5) 0.13647(8) -0.04260(4) 0.0195(2) Uani 1 1 d .
Si7 Si 0.10345(6) -0.01626(10) 0.32715(4) 0.0210(2) Uani 1 1 d .
Si8 Si 0.26260(6) 0.01395(10) 0.17157(4) 0.0211(2) Uani 1 1 d .
O9 O 0.05053(15) 0.2499(2) -0.05183(10) 0.0236(6) Uani 1 1 d .
O17 O 0.20286(15) 0.0627(2) 0.11540(10) 0.0201(6) Uani 1 1 d .
O18 O 0.09179(15) 0.0479(2) 0.38009(10) 0.0214(6) Uani 1 1 d .
O19 O 0.19578(16) -0.0523(2) 0.49118(11) 0.0267(6) Uani 1 1 d .
O13 O -0.02957(15) 0.0955(2) -0.04177(10) 0.0244(6) Uani 1 1 d .
O14 O 0.00661(14) 0.1027(2) 0.53767(10) 0.0222(6) Uani 1 1 d .
O15 O 0.10012(15) 0.2495(2) 0.54512(10) 0.0239(6) Uani 1 1 d .
N20 N 0.09841(17) 0.1043(3) 0.01540(11) 0.0199(7) Uani 1 1 d .
H61 H 0.0837 0.0675 0.0382 0.024 Uiso 1 1 calc R
O16 O 0.19910(16) -0.0439(2) 0.00278(11) 0.0251(6) Uani 1 1 d .
C83 C 0.1165(2) -0.0550(4) -0.16278(15) 0.0286(10) Uani 1 1 d .
N19 N 0.08498(17) 0.0989(3) 0.47994(12) 0.0199(7) Uani 1 1 d .
H62 H 0.0501 0.0610 0.4582 0.024 Uiso 1 1 calc R
C20 C 0.1446(2) 0.0597(3) 0.58760(14) 0.0207(8) Uani 1 1 d .
C21 C 0.0851(2) 0.3280(4) 0.15145(16) 0.0267(9) Uani 1 1 d .
H1 H 0.0515 0.3163 0.1702 0.032 Uiso 1 1 calc R
C22 C 0.1496(2) 0.1292(3) 0.46530(14) 0.0182(8) Uani 1 1 d .
H57 H 0.1694 0.1986 0.4831 0.022 Uiso 1 1 calc R
C23 C 0.4274(2) 0.0192(4) 0.03406(15) 0.0253(9) Uani 1 1 d .
H9 H 0.4633 -0.0357 0.0431 0.030 Uiso 1 1 calc R
C24 C 0.2471(2) -0.0622(4) 0.66189(15) 0.0296(10) Uani 1 1 d .
C25 C 0.2325(2) -0.1328(3) 0.17272(15) 0.0254(9) Uani 1 1 d .
C26 C 0.1029(2) 0.4329(4) 0.14065(16) 0.0288(10) Uani 1 1 d .
C27 C 0.0527(2) -0.0498(4) -0.09759(15) 0.0263(9) Uani 1 1 d .
H10 H 0.0263 -0.0846 -0.0777 0.032 Uiso 1 1 calc R
C28 C 0.3548(2) -0.0050(3) 0.02976(13) 0.0211(8) Uani 1 1 d .
H11 H 0.3417 -0.0768 0.0352 0.025 Uiso 1 1 calc R
C29 C 0.3008(2) 0.0776(3) 0.01723(13) 0.0178(8) Uani 1 1 d .
C30 C 0.3324(2) -0.0076(3) 0.47056(14) 0.0219(8) Uani 1 1 d .
H12 H 0.3169 -0.0806 0.4665 0.026 Uiso 1 1 calc R
C31 C -0.0428(2) 0.3268(4) 0.34192(15) 0.0267(9) Uani 1 1 d .
H2 H -0.0923 0.3194 0.3214 0.032 Uiso 1 1 calc R
C32 C 0.0607(2) 0.4426(4) 0.38789(16) 0.0279(10) Uani 1 1 d .
H3 H 0.0799 0.5125 0.3983 0.033 Uiso 1 1 calc R
C33 C -0.0130(2) 0.4291(4) 0.35766(15) 0.0256(9) Uani 1 1 d .
C34 C 0.1050(2) 0.1154(4) -0.12157(16) 0.0291(10) Uani 1 1 d .
H13 H 0.1133 0.1908 -0.1178 0.035 Uiso 1 1 calc R
C35 C 0.0482(3) -0.1461(3) 0.32205(15) 0.0269(9) Uani 1 1 d .
C36 C 0.1811(2) -0.1114(4) 0.63236(16) 0.0298(10) Uani 1 1 d .
H14 H 0.1719 -0.1850 0.6378 0.036 Uiso 1 1 calc R
C37 C 0.0671(2) 0.0624(3) -0.09152(14) 0.0201(8) Uani 1 1 d .
C38 C 0.0763(2) 0.2456(3) 0.38699(13) 0.0210(8) Uani 1 1 d .
C39 C 0.2240(2) 0.0486(3) 0.01407(14) 0.0194(8) Uani 1 1 d .
C40 C 0.4011(2) 0.0196(4) 0.46718(15) 0.0253(9) Uani 1 1 d .
H15 H 0.4312 -0.0344 0.4596 0.030 Uiso 1 1 calc R
C41 C 0.2034(2) -0.0463(4) 0.34014(16) 0.0305(10) Uani 1 1 d .
H27 H 0.2308 0.0214 0.3460 0.046 Uiso 1 1 calc R
H28 H 0.2101 -0.0839 0.3098 0.046 Uiso 1 1 calc R
H29 H 0.2209 -0.0920 0.3714 0.046 Uiso 1 1 calc R
C42 C -0.0319(2) -0.1173(4) 0.31815(18) 0.0290(9) Uani 1 1 d .
H30 H -0.0536 -0.0740 0.2865 0.043 Uiso 1 1 calc R
H31 H -0.0323 -0.0761 0.3493 0.043 Uiso 1 1 calc R
H32 H -0.0599 -0.1839 0.3162 0.043 Uiso 1 1 calc R
C43 C 0.1755(2) 0.1387(3) 0.02827(14) 0.0183(8) Uani 1 1 d .
H58 H 0.1780 0.2059 0.0082 0.022 Uiso 1 1 calc R
C44 C 0.16812(19) 0.2568(3) 0.10630(13) 0.0191(8) Uani 1 1 d .
C45 C 0.1267(2) 0.1463(3) 0.40372(15) 0.0202(8) Uani 1 1 d .
H59 H 0.1713 0.1579 0.3932 0.024 Uiso 1 1 calc R
C46 C 0.2077(2) 0.1628(3) 0.08928(14) 0.0217(8) Uani 1 1 d .
H60 H 0.2601 0.1824 0.0974 0.026 Uiso 1 1 calc R
C47 C 0.0780(3) -0.1097(4) -0.13344(16) 0.0310(10) Uani 1 1 d .
H16 H 0.0693 -0.1850 -0.1377 0.037 Uiso 1 1 calc R
C48 C 0.1841(2) 0.3638(3) 0.09483(15) 0.0256(9) Uani 1 1 d .
H4 H 0.2172 0.3758 0.0757 0.031 Uiso 1 1 calc R
C49 C 0.4468(2) 0.1257(4) 0.02488(15) 0.0259(9) Uani 1 1 d .
H17 H 0.4957 0.1419 0.0278 0.031 Uiso 1 1 calc R
C50 C 0.0488(3) -0.2143(4) 0.27289(17) 0.0379(11) Uani 1 1 d .
H33 H 0.0990 -0.2306 0.2748 0.057 Uiso 1 1 calc R
H34 H 0.0254 -0.1732 0.2408 0.057 Uiso 1 1 calc R
H35 H 0.0222 -0.2818 0.2723 0.057 Uiso 1 1 calc R
C51 C 0.1513(2) 0.4528(4) 0.11147(16) 0.0296(10) Uani 1 1 d .
H5 H 0.1615 0.5243 0.1033 0.036 Uiso 1 1 calc R
C52 C 0.2842(3) -0.1949(4) 0.22086(16) 0.0335(10) Uani 1 1 d .
H36 H 0.2668 -0.2691 0.2211 0.050 Uiso 1 1 calc R
H37 H 0.2846 -0.1586 0.2534 0.050 Uiso 1 1 calc R
H38 H 0.3334 -0.1959 0.2182 0.050 Uiso 1 1 calc R
C53 C 0.3113(2) 0.1813(4) 0.48804(15) 0.0249(9) Uani 1 1 d .
H18 H 0.2810 0.2360 0.4947 0.030 Uiso 1 1 calc R
C54 C 0.1533(3) -0.1364(4) 0.17622(17) 0.0338(11) Uani 1 1 d .
H39 H 0.1208 -0.0961 0.1468 0.051 Uiso 1 1 calc R
H40 H 0.1526 -0.1039 0.2094 0.051 Uiso 1 1 calc R
H41 H 0.1370 -0.2115 0.1747 0.051 Uiso 1 1 calc R
C55 C 0.1292(2) -0.0494(4) 0.59478(15) 0.0261(9) Uani 1 1 d .
H19 H 0.0846 -0.0806 0.5745 0.031 Uiso 1 1 calc R
C56 C 0.2543(2) 0.0927(4) 0.23006(15) 0.0251(9) Uani 1 1 d .
H42 H 0.2624 0.1695 0.2252 0.038 Uiso 1 1 calc R
H43 H 0.2906 0.0668 0.2621 0.038 Uiso 1 1 calc R
H44 H 0.2056 0.0826 0.2330 0.038 Uiso 1 1 calc R
C57 C 0.3938(2) 0.2081(4) 0.01146(15) 0.0276(9) Uani 1 1 d .
H20 H 0.4068 0.2789 0.0043 0.033 Uiso 1 1 calc R
C58 C 0.1180(2) 0.2389(4) 0.13405(14) 0.0241(9) Uani 1 1 d .
H6 H 0.1062 0.1674 0.1411 0.029 Uiso 1 1 calc R
C80 C 0.2106(2) 0.0410(3) 0.48123(14) 0.0191(8) Uani 1 1 d .
C60 C 0.0829(3) -0.2148(4) 0.37320(16) 0.0334(10) Uani 1 1 d .
H45 H 0.0524 -0.2781 0.3729 0.050 Uiso 1 1 calc R
H46 H 0.0862 -0.1707 0.4042 0.050 Uiso 1 1 calc R
H47 H 0.1316 -0.2384 0.3743 0.050 Uiso 1 1 calc R
C61 C 0.3808(2) 0.2076(4) 0.48616(15) 0.0271(9) Uani 1 1 d .
H21 H 0.3979 0.2797 0.4924 0.033 Uiso 1 1 calc R
C62 C 0.0021(2) 0.2347(4) 0.35719(15) 0.0256(9) Uani 1 1 d .
H7 H -0.0177 0.1650 0.3473 0.031 Uiso 1 1 calc R
C63 C 0.3212(2) 0.1844(4) 0.00871(14) 0.0231(8) Uani 1 1 d .
H22 H 0.2859 0.2402 0.0011 0.028 Uiso 1 1 calc R
C64 C 0.0679(2) 0.0728(4) 0.26685(15) 0.0271(9) Uani 1 1 d .
H48 H 0.0171 0.0915 0.2620 0.041 Uiso 1 1 calc R
H49 H 0.0713 0.0339 0.2358 0.041 Uiso 1 1 calc R
H50 H 0.0970 0.1388 0.2716 0.041 Uiso 1 1 calc R
C65 C 0.2858(2) 0.0731(3) 0.47998(14) 0.0210(8) Uani 1 1 d .
C66 C 0.1049(2) 0.3508(3) 0.40216(16) 0.0259(9) Uani 1 1 d .
H8 H 0.1545 0.3589 0.4222 0.031 Uiso 1 1 calc R
C67 C 0.2104(2) 0.1080(4) 0.61750(17) 0.0314(10) Uani 1 1 d .
H23 H 0.2195 0.1818 0.6126 0.038 Uiso 1 1 calc R
C68 C 0.4253(2) 0.1271(4) 0.47505(16) 0.0276(9) Uani 1 1 d .
H24 H 0.4718 0.1456 0.4729 0.033 Uiso 1 1 calc R
C69 C 0.1307(3) 0.0551(4) -0.15769(17) 0.0341(11) Uani 1 1 d .
H25 H 0.1570 0.0895 -0.1778 0.041 Uiso 1 1 calc R
C70 C 0.3592(2) 0.0265(4) 0.17008(16) 0.0342(11) Uani 1 1 d .
H51 H 0.3653 -0.0176 0.1414 0.051 Uiso 1 1 calc R
H52 H 0.3927 0.0015 0.2036 0.051 Uiso 1 1 calc R
H53 H 0.3696 0.1021 0.1645 0.051 Uiso 1 1 calc R
C72 C 0.2623(3) 0.0454(4) 0.65475(18) 0.0377(12) Uani 1 1 d .
H26 H 0.3072 0.0763 0.6748 0.045 Uiso 1 1 calc R
C78 C 0.2329(3) -0.1905(4) 0.12048(17) 0.0378(11) Uani 1 1 d .
H54 H 0.2814 -0.1852 0.1167 0.057 Uiso 1 1 calc R
H55 H 0.1976 -0.1555 0.0905 0.057 Uiso 1 1 calc R
H56 H 0.2199 -0.2665 0.1218 0.057 Uiso 1 1 calc R

loop_
_atom_site_aniso_label
_atom_site_aniso_U_11
_atom_site_aniso_U_22
_atom_site_aniso_U_33
_atom_site_aniso_U_23
_atom_site_aniso_U_13
_atom_site_aniso_U_12
Br1 0.0316(3) 0.0201(3) 0.0433(3) 0.00471(17) 0.00053(19) 0.00455(18)
Br2 0.0378(3) 0.0550(4) 0.0312(2) -0.0134(2) 0.0062(2) 0.0174(2)
Br3 0.0417(3) 0.0291(3) 0.0507(3) -0.0133(2) 0.0121(2) 0.0072(2)
Br4 0.0411(3) 0.0482(4) 0.0379(3) 0.0187(2) 0.0001(2) 0.0118(2)
S5 0.0185(5) 0.0170(5) 0.0223(5) 0.0016(3) 0.0062(4) 0.0016(4)
S6 0.0162(5) 0.0192(5) 0.0219(5) -0.0011(3) 0.0042(3) 0.0005(4)
Si7 0.0226(6) 0.0184(6) 0.0215(5) -0.0002(4) 0.0061(4) 0.0011(5)
Si8 0.0220(6) 0.0199(6) 0.0202(5) 0.0002(4) 0.0051(4) 0.0019(5)
O9 0.0259(15) 0.0167(15) 0.0272(13) 0.0011(11) 0.0069(11) 0.0020(12)
O17 0.0200(14) 0.0161(15) 0.0225(13) 0.0021(10) 0.0043(10) -0.0003(11)
O18 0.0231(14) 0.0171(16) 0.0250(13) -0.0015(10) 0.0086(11) -0.0002(11)
O19 0.0270(16) 0.0149(16) 0.0404(16) 0.0034(11) 0.0139(13) -0.0012(12)
O13 0.0168(13) 0.0237(17) 0.0307(14) 0.0007(11) 0.0046(11) -0.0013(12)
O14 0.0150(13) 0.0258(17) 0.0297(14) 0.0013(11) 0.0127(11) -0.0009(12)
O15 0.0274(15) 0.0128(15) 0.0318(14) -0.0012(11) 0.0097(11) 0.0002(12)
N20 0.0165(16) 0.028(2) 0.0146(14) 0.0012(12) 0.0035(12) -0.0029(14)
O16 0.0234(15) 0.0201(17) 0.0308(14) -0.0025(11) 0.0070(12) -0.0033(12)
C83 0.025(2) 0.036(3) 0.0211(19) -0.0042(17) 0.0031(16) 0.0060(19)
N19 0.0177(16) 0.0199(19) 0.0215(15) -0.0020(12) 0.0050(12) 0.0009(14)
C20 0.022(2) 0.021(2) 0.0193(18) 0.0012(14) 0.0077(15) -0.0001(16)
C21 0.024(2) 0.024(2) 0.030(2) -0.0043(16) 0.0048(16) 0.0009(18)
C22 0.0164(18) 0.017(2) 0.0221(18) -0.0001(14) 0.0071(14) -0.0025(15)
C23 0.022(2) 0.027(2) 0.029(2) 0.0002(16) 0.0096(16) 0.0050(18)
C24 0.032(2) 0.033(3) 0.0213(19) 0.0086(17) 0.0041(16) 0.004(2)
C25 0.032(2) 0.022(2) 0.0224(19) -0.0009(15) 0.0081(16) 0.0041(18)
C26 0.026(2) 0.029(3) 0.029(2) -0.0060(17) 0.0037(17) 0.0043(18)
C27 0.028(2) 0.027(2) 0.0245(19) -0.0024(16) 0.0078(16) -0.0044(18)
C28 0.023(2) 0.023(2) 0.0180(17) -0.0021(14) 0.0074(14) -0.0022(17)
C29 0.0203(19) 0.019(2) 0.0162(16) 0.0018(14) 0.0089(14) 0.0019(16)
C30 0.0194(19) 0.019(2) 0.0251(18) -0.0013(15) 0.0037(15) 0.0010(16)
C31 0.025(2) 0.024(2) 0.027(2) 0.0007(16) 0.0018(16) 0.0003(18)
C32 0.032(2) 0.016(2) 0.030(2) 0.0016(16) 0.0010(17) -0.0018(17)
C33 0.031(2) 0.022(2) 0.0215(18) 0.0022(15) 0.0052(16) 0.0028(18)
C34 0.035(2) 0.024(2) 0.030(2) -0.0005(17) 0.0106(18) -0.0003(19)
C35 0.034(2) 0.020(2) 0.022(2) -0.0026(15) 0.0032(16) -0.0021(18)
C36 0.032(2) 0.021(2) 0.035(2) 0.0075(17) 0.0078(18) -0.0013(19)
C37 0.0162(18) 0.023(2) 0.0188(17) 0.0014(14) 0.0028(14) 0.0010(16)
C38 0.026(2) 0.022(2) 0.0162(16) 0.0024(14) 0.0079(14) 0.0008(17)
C39 0.024(2) 0.015(2) 0.0178(17) 0.0006(13) 0.0043(14) 0.0019(16)
C40 0.021(2) 0.023(2) 0.032(2) -0.0011(16) 0.0100(16) 0.0045(17)
C41 0.031(2) 0.031(3) 0.027(2) -0.0022(17) 0.0048(17) 0.0044(19)
C42 0.024(2) 0.028(3) 0.040(2) -0.0026(18) 0.0165(18) -0.0038(18)
C43 0.0198(19) 0.013(2) 0.0213(18) -0.0023(13) 0.0054(14) -0.0024(15)
C44 0.0126(17) 0.019(2) 0.0223(17) -0.0017(14) 0.0009(13) -0.0012(15)
C45 0.023(2) 0.015(2) 0.0241(19) 0.0010(14) 0.0096(15) -0.0025(16)
C46 0.023(2) 0.015(2) 0.0241(19) 0.0023(15) 0.0032(15) -0.0022(16)
C47 0.039(3) 0.022(2) 0.025(2) -0.0068(16) 0.0002(17) -0.002(2)
C48 0.027(2) 0.023(2) 0.025(2) 0.0003(15) 0.0043(16) -0.0028(17)
C49 0.024(2) 0.029(3) 0.027(2) 0.0015(16) 0.0108(16) -0.0016(18)
C50 0.058(3) 0.024(3) 0.037(2) -0.0101(19) 0.022(2) -0.008(2)
C51 0.032(2) 0.023(2) 0.029(2) -0.0001(16) 0.0033(18) -0.0001(19)
C52 0.046(3) 0.022(2) 0.031(2) 0.0018(17) 0.0094(19) 0.005(2)
C53 0.023(2) 0.021(2) 0.030(2) -0.0028(16) 0.0063(16) 0.0010(17)
C54 0.040(3) 0.027(3) 0.031(2) 0.0021(17) 0.0052(19) -0.007(2)
C55 0.021(2) 0.026(2) 0.029(2) 0.0031(16) 0.0038(16) -0.0029(17)
C56 0.024(2) 0.025(2) 0.0243(19) -0.0014(16) 0.0060(15) -0.0017(18)
C57 0.026(2) 0.027(3) 0.034(2) 0.0053(17) 0.0146(17) -0.0059(19)
C58 0.0186(19) 0.026(2) 0.0235(18) -0.0017(16) 0.0004(15) -0.0028(17)
C80 0.0181(19) 0.020(2) 0.0200(17) -0.0006(14) 0.0063(14) -0.0008(15)
C60 0.040(3) 0.023(3) 0.037(2) 0.0073(18) 0.0115(19) -0.004(2)
C61 0.023(2) 0.019(2) 0.035(2) 0.0004(16) 0.0030(16) -0.0050(17)
C62 0.023(2) 0.019(2) 0.032(2) -0.0026(16) 0.0050(16) -0.0042(17)
C63 0.020(2) 0.021(2) 0.0281(19) 0.0008(15) 0.0075(15) 0.0021(17)
C64 0.026(2) 0.028(3) 0.027(2) 0.0008(17) 0.0087(16) -0.0018(18)
C65 0.0203(19) 0.020(2) 0.0220(18) 0.0013(15) 0.0058(15) 0.0015(16)
C66 0.023(2) 0.023(2) 0.029(2) 0.0004(16) 0.0049(16) -0.0049(17)
C67 0.026(2) 0.029(3) 0.034(2) 0.0057(18) 0.0006(17) -0.0078(19)
C68 0.021(2) 0.029(3) 0.032(2) 0.0012(17) 0.0059(16) -0.0027(18)
C69 0.036(3) 0.040(3) 0.029(2) -0.0023(18) 0.0141(19) -0.001(2)
C70 0.031(2) 0.048(3) 0.023(2) 0.0037(19) 0.0068(17) 0.005(2)
C72 0.030(2) 0.038(3) 0.036(2) 0.0041(19) -0.0036(19) -0.002(2)
C78 0.054(3) 0.026(3) 0.034(2) -0.0026(19) 0.015(2) 0.005(2)

loop_
_atom_type_symbol
_atom_type_description
_atom_type_scat_dispersion_real
_atom_type_scat_dispersion_imag
_atom_type_scat_source
C C 0.0033 0.0016 'International Tables Vol C Tables 4.2.6.8 and 6.1.1.4'
H H 0.0000 0.0000 'International Tables Vol C Tables 4.2.6.8 and 6.1.1.4'
N N 0.0061 0.0033 'International Tables Vol C Tables 4.2.6.8 and 6.1.1.4'
O O 0.0106 0.0060 'International Tables Vol C Tables 4.2.6.8 and 6.1.1.4'
Si Si 0.0817 0.0704 'International Tables Vol C Tables 4.2.6.8 and 6.1.1.4'
S S 0.1246 0.1234 'International Tables Vol C Tables 4.2.6.8 and 6.1.1.4'
Br Br -0.2901 2.4595 'International Tables Vol C Tables 4.2.6.8 and 6.1.1.4'

loop_
_geom_angle_atom_site_label_1
_geom_angle_atom_site_label_2
_geom_angle_atom_site_label_3
_geom_angle
O14 S5 O15 120.79(18)
O14 S5 N19 105.69(16)
O15 S5 N19 107.33(17)
O14 S5 C20 107.72(18)
O15 S5 C20 107.26(17)
N19 S5 C20 107.43(17)
O9 S6 O13 120.84(18)
O9 S6 N20 107.91(17)
O13 S6 N20 105.22(17)
O9 S6 C37 106.77(18)
O13 S6 C37 108.12(18)
N20 S6 C37 107.35(17)
O18 Si7 C41 109.41(17)
O18 Si7 C64 109.26(18)
C41 Si7 C64 110.5(2)
O18 Si7 C35 103.65(17)
C41 Si7 C35 111.4(2)
C64 Si7 C35 112.41(19)
O17 Si8 C70 110.99(17)
O17 Si8 C56 109.81(17)
C70 Si8 C56 108.3(2)
O17 Si8 C25 103.04(16)
C70 Si8 C25 112.8(2)
C56 Si8 C25 111.84(19)
C46 O17 Si8 127.4(2)
C45 O18 Si7 126.6(2)
C43 N20 S6 119.0(3)
C69 C83 C47 122.6(4)
C69 C83 Br2 118.4(4)
C47 C83 Br2 119.0(3)
C22 N19 S5 119.6(3)
C67 C20 C55 121.4(4)
C67 C20 S5 120.2(3)
C55 C20 S5 118.4(3)
C26 C21 C58 119.3(4)
N19 C22 C80 112.4(3)
N19 C22 C45 109.0(3)
C80 C22 C45 108.6(3)
C28 C23 C49 119.8(4)
C72 C24 C36 122.0(4)
C72 C24 Br4 119.8(3)
C36 C24 Br4 118.2(3)
C52 C25 C54 108.9(4)
C52 C25 C78 109.3(4)
C54 C25 C78 108.4(4)
C52 C25 Si8 111.1(3)
C54 C25 Si8 109.7(3)
C78 C25 Si8 109.4(3)
C21 C26 C51 121.6(4)
C21 C26 Br3 119.2(3)
C51 C26 Br3 119.2(4)
C47 C27 C37 119.7(4)
C23 C28 C29 120.5(4)
C63 C29 C28 119.1(4)
C63 C29 C39 122.2(3)
C28 C29 C39 118.7(4)
C40 C30 C65 120.7(4)
C33 C31 C62 118.9(4)
C66 C32 C33 118.7(4)
C31 C33 C32 121.8(4)
C31 C33 Br1 118.8(3)
C32 C33 Br1 119.4(3)
C37 C34 C69 119.8(4)
C42 C35 C50 109.5(4)
C42 C35 C60 109.1(4)
C50 C35 C60 109.0(4)
C42 C35 Si7 109.6(3)
C50 C35 Si7 111.3(3)
C60 C35 Si7 108.4(3)
C55 C36 C24 118.9(4)
C34 C37 C27 120.7(4)
C34 C37 S6 119.6(3)
C27 C37 S6 119.6(3)
C62 C38 C66 118.9(4)
C62 C38 C45 121.7(4)
C66 C38 C45 119.4(3)
O16 C39 C29 122.4(4)
O16 C39 C43 119.6(4)
C29 C39 C43 117.9(3)
C30 C40 C68 119.8(4)
N20 C43 C39 111.8(3)
N20 C43 C46 109.7(3)
C39 C43 C46 108.0(3)
C58 C44 C48 119.5(4)
C58 C44 C46 121.7(4)
C48 C44 C46 118.8(4)
O18 C45 C38 112.3(3)
O18 C45 C22 106.6(3)
C38 C45 C22 110.8(3)
O17 C46 C44 113.2(3)
O17 C46 C43 105.9(3)
C44 C46 C43 112.1(3)
C83 C47 C27 118.6(4)
C51 C48 C44 120.8(4)
C57 C49 C23 120.5(4)
C48 C51 C26 118.6(4)
C61 C53 C65 120.4(4)
C36 C55 C20 119.1(4)
C49 C57 C63 119.6(4)
C44 C58 C21 120.1(4)
O19 C80 C65 122.5(4)
O19 C80 C22 120.2(3)
C65 C80 C22 117.2(3)
C53 C61 C68 120.0(4)
C31 C62 C38 120.7(4)
C57 C63 C29 120.4(4)
C53 C65 C30 118.7(4)
C53 C65 C80 122.2(4)
C30 C65 C80 119.0(4)
C32 C66 C38 120.9(4)
C72 C67 C20 119.3(4)
C40 C68 C61 120.3(4)
C83 C69 C34 118.6(4)
C24 C72 C67 119.3(4)

loop_
_geom_bond_atom_site_label_1
_geom_bond_atom_site_label_2
_geom_bond_distance
Br1 C33 1.900(4)
Br2 C83 1.899(4)
Br3 C26 1.903(4)
Br4 C24 1.892(4)
S5 O14 1.426(3)
S5 O15 1.427(3)
S5 N19 1.622(3)
S5 C20 1.773(4)
S6 O9 1.421(3)
S6 O13 1.431(3)
S6 N20 1.622(3)
S6 C37 1.763(4)
Si7 O18 1.667(3)
Si7 C41 1.857(5)
Si7 C64 1.861(4)
Si7 C35 1.876(4)
Si8 O17 1.664(3)
Si8 C70 1.853(5)
Si8 C56 1.857(4)
Si8 C25 1.875(4)
O17 C46 1.412(5)
O18 C45 1.413(5)
O19 C80 1.215(5)
N20 C43 1.457(5)
O16 C39 1.219(5)
C83 C69 1.363(6)
C83 C47 1.385(7)
N19 C22 1.443(5)
C20 C67 1.382(5)
C20 C55 1.383(6)
C21 C26 1.371(6)
C21 C58 1.395(6)
C22 C80 1.538(5)
C22 C45 1.551(5)
C23 C28 1.379(6)
C23 C49 1.386(6)
C24 C72 1.364(6)
C24 C36 1.387(6)
C25 C52 1.535(5)
C25 C54 1.535(6)
C25 C78 1.541(5)
C26 C51 1.389(6)
C27 C47 1.388(6)
C27 C37 1.389(6)
C28 C29 1.400(5)
C29 C63 1.391(6)
C29 C39 1.476(5)
C30 C40 1.375(6)
C30 C65 1.394(6)
C31 C33 1.374(6)
C31 C62 1.388(6)
C32 C66 1.376(6)
C32 C33 1.388(6)
C34 C37 1.381(6)
C34 C69 1.401(6)
C35 C42 1.533(6)
C35 C50 1.536(5)
C35 C60 1.543(5)
C36 C55 1.380(6)
C38 C62 1.389(5)
C38 C66 1.396(6)
C38 C45 1.516(5)
C39 C43 1.549(5)
C40 C68 1.378(6)
C43 C46 1.553(5)
C44 C58 1.384(5)
C44 C48 1.389(6)
C44 C46 1.508(6)
C48 C51 1.383(6)
C49 C57 1.384(6)
C53 C61 1.375(6)
C53 C65 1.393(6)
C57 C63 1.390(6)
C80 C65 1.491(5)
C61 C68 1.382(6)
C67 C72 1.381(6)
